data_7205770
loop_
_publ_author_name
'Lemmerer, Andreas'

_publ_section_title
;
 Steric effects in hydrogen bonded columns of salts of benzoic acid and
 1-adamantanecarboxylic acid with the cyclic amines CnH2n+1NH2, n = 5,
 6, 7, 8 and 12
;
_journal_issue 8
_journal_name_full CrystEngComm
_journal_page_first 2849
_journal_paper_doi 10.1039/c0ce00749h
_journal_volume 13
_journal_year 2011
_chemical_formula_moiety 'C11 H15 O2, C8 H18 N'
_chemical_formula_sum 'C19 H33 N O2'
_chemical_formula_weight 307.46
_chemical_name_systematic
;
(cyclooctylammonium).(adamantane carboxylate)
;
_space_group_IT_number 14
_symmetry_cell_setting monoclinic
_symmetry_space_group_name_Hall '-P 2ybc'
_symmetry_space_group_name_H-M 'P 1 21/c 1'
_atom_sites_solution_hydrogens geom
_atom_sites_solution_primary direct
_atom_sites_solution_secondary difmap
_audit_conform_dict_location ftp://ftp.iucr.org/pub/cif_core.dic
_audit_conform_dict_name cif_core.dic
_audit_conform_dict_version 2.3
_audit_creation_date 2010-10-13T10:30:37-00:00
_audit_creation_method 'WinGX routine CIF_UPDATE'
_cell_angle_alpha 90
_cell_angle_beta 93.217(4)
_cell_angle_gamma 90
_cell_formula_units_Z 4
_cell_length_a 6.4758(3)
_cell_length_b 11.2016(6)
_cell_length_c 24.5573(14)
_cell_measurement_reflns_used 1380
_cell_measurement_temperature 173(2)
_cell_measurement_theta_max 28.14
_cell_measurement_theta_min 2.46
_cell_volume 1778.56(16)
_computing_cell_refinement 'SAINT-Plus (Bruker, 2004)'
_computing_data_collection 'APEX2 (Bruker, 2005)'
_computing_data_reduction 'SAINT-Plus and XPREP (Bruker 2004)'
_computing_molecular_graphics
;
Ortep-3 for Windows (Farrugia, 1997) and DIAMOND (Brandenburg, 1999)
;
_computing_publication_material
;
WinGX publication routines (Farrugia, 1999) and PLATON (Spek, 2002)
;
_computing_structure_refinement 'SHELXL-97 (Sheldrick, 2008)'
_computing_structure_solution 'SHELXS-97 (Sheldrick, 2008)'
_diffrn_ambient_temperature 173(2)
_diffrn_measured_fraction_theta_full 0.994
_diffrn_measured_fraction_theta_max 0.994
_diffrn_measurement_device_type 'Bruker APEX II CCD area detector'
_diffrn_measurement_method '\w scans'
_diffrn_radiation_monochromator graphite
_diffrn_radiation_type MoK\a
_diffrn_radiation_wavelength 0.71073
_diffrn_reflns_av_R_equivalents 0.1404
_diffrn_reflns_av_unetI/netI 0.147
_diffrn_reflns_limit_h_max 8
_diffrn_reflns_limit_h_min -8
_diffrn_reflns_limit_k_max 14
_diffrn_reflns_limit_k_min -14
_diffrn_reflns_limit_l_max 18
_diffrn_reflns_limit_l_min -32
_diffrn_reflns_number 12847
_diffrn_reflns_theta_full 28
_diffrn_reflns_theta_max 28
_diffrn_reflns_theta_min 1.66
_diffrn_standards_number 0
_exptl_absorpt_coefficient_mu 0.073
_exptl_absorpt_correction_T_max 0.9967
_exptl_absorpt_correction_T_min 0.9701
_exptl_absorpt_correction_type integration
_exptl_absorpt_process_details 'Bruker XPREP (Bruker, 2004)'
_exptl_crystal_colour colourless
_exptl_crystal_density_diffrn 1.148
_exptl_crystal_density_method 'not measured'
_exptl_crystal_description needle
_exptl_crystal_F_000 680
_exptl_crystal_size_max 0.5
_exptl_crystal_size_mid 0.12
_exptl_crystal_size_min 0.04
_refine_diff_density_max 0.312
_refine_diff_density_min -0.259
_refine_diff_density_rms 0.056
_refine_ls_extinction_method none
_refine_ls_goodness_of_fit_ref 0.918
_refine_ls_hydrogen_treatment constr
_refine_ls_matrix_type full
_refine_ls_number_parameters 200
_refine_ls_number_reflns 4267
_refine_ls_number_restraints 0
_refine_ls_restrained_S_all 0.918
_refine_ls_R_factor_all 0.1684
_refine_ls_R_factor_gt 0.065
_refine_ls_shift/su_max 0
_refine_ls_shift/su_mean 0
_refine_ls_structure_factor_coef Fsqd
_refine_ls_weighting_details 'calc w=1/[\s^2^(Fo^2^)+(0.0523P)^2^] where P=(Fo^2^+2Fc^2^)/3'
_refine_ls_weighting_scheme calc
_refine_ls_wR_factor_gt 0.1146
_refine_ls_wR_factor_ref 0.147
_reflns_number_gt 1985
_reflns_number_total 4267
_reflns_threshold_expression >2sigma(I)
_cod_data_source_file c0ce00749h.txt
_cod_data_source_block 9
_cod_depositor_comments
;
The following automatic conversions were performed:
'_symmetry_cell_setting' value 'Monoclinic' changed to 'monoclinic'
according to '/home/saulius/struct/CIF-dictionaries/cif_core.dic'
dictionary named 'cif_core.dic' version 2.4.1 from 2010-06-29.

Automatic conversion script
Id: cif_fix_enum 1555 2011-01-17 13:19:09Z saulius 
;
_cod_original_sg_symbol_H-M P2(1)/c
_cod_database_code 7205770

loop_
_symmetry_equiv_pos_as_xyz
'x, y, z'
'-x, y+1/2, -z+1/2'
'-x, -y, -z'
'x, -y-1/2, z-1/2'

loop_
_atom_site_label
_atom_site_type_symbol
_atom_site_fract_x
_atom_site_fract_y
_atom_site_fract_z
_atom_site_U_iso_or_equiv
_atom_site_adp_type
_atom_site_occupancy
_atom_site_symmetry_multiplicity
_atom_site_calc_flag
_atom_site_refinement_flags
_atom_site_disorder_assembly
_atom_site_disorder_group
C1 C 0.6737(4) 0.3119(2) 0.36126(9) 0.0183(5) Uani 1 1 d . . .
C2 C 0.4664(4) 0.3579(2) 0.33630(10) 0.0219(6) Uani 1 1 d . . .
H2A H 0.3607 0.3541 0.3639 0.026 Uiso 1 1 calc R . .
H2B H 0.4811 0.4422 0.3251 0.026 Uiso 1 1 calc R . .
C3 C 0.8345(4) 0.3162(2) 0.31806(10) 0.0228(6) Uani 1 1 d . . .
H3A H 0.9689 0.2865 0.3339 0.027 Uiso 1 1 calc R . .
H3B H 0.8537 0.3998 0.3062 0.027 Uiso 1 1 calc R . .
C4 C 0.6454(4) 0.1808(2) 0.37850(10) 0.0242(6) Uani 1 1 d . . .
H4A H 0.7778 0.1494 0.3947 0.029 Uiso 1 1 calc R . .
H4B H 0.5412 0.1763 0.4064 0.029 Uiso 1 1 calc R . .
C5 C 0.3966(4) 0.2824(2) 0.28678(10) 0.0252(6) Uani 1 1 d . . .
H5 H 0.2622 0.3139 0.2706 0.03 Uiso 1 1 calc R . .
C6 C 0.5591(4) 0.2871(2) 0.24399(10) 0.0290(7) Uani 1 1 d . . .
H6A H 0.5133 0.2382 0.212 0.035 Uiso 1 1 calc R . .
H6B H 0.5767 0.3705 0.2316 0.035 Uiso 1 1 calc R . .
C7 C 0.7645(4) 0.2395(2) 0.26878(10) 0.0273(6) Uani 1 1 d . . .
H7 H 0.8711 0.2431 0.2409 0.033 Uiso 1 1 calc R . .
C8 C 0.7376(4) 0.1106(2) 0.28691(11) 0.0310(7) Uani 1 1 d . . .
H8A H 0.6941 0.0605 0.2551 0.037 Uiso 1 1 calc R . .
H8B H 0.8707 0.0793 0.3028 0.037 Uiso 1 1 calc R . .
C9 C 0.5747(4) 0.1051(2) 0.32920(11) 0.0268(6) Uani 1 1 d . . .
H9 H 0.5568 0.0205 0.341 0.032 Uiso 1 1 calc R . .
C10 C 0.3683(4) 0.1525(2) 0.30447(11) 0.0290(6) Uani 1 1 d . . .
H10A H 0.2617 0.148 0.3318 0.035 Uiso 1 1 calc R . .
H10B H 0.3219 0.1034 0.2726 0.035 Uiso 1 1 calc R . .
C11 C 0.7534(4) 0.3821(2) 0.41158(10) 0.0211(6) Uani 1 1 d . . .
O1 O 0.6391(3) 0.46158(14) 0.43104(7) 0.0270(4) Uani 1 1 d . . .
O2 O 0.9306(2) 0.35724(15) 0.43145(7) 0.0287(4) Uani 1 1 d . . .
C12 C 0.1746(4) 0.6357(2) 0.43704(10) 0.0220(6) Uani 1 1 d . . .
H12 H 0.0502 0.6614 0.4564 0.026 Uiso 1 1 calc R . .
C13 C 0.3498(4) 0.7235(2) 0.45145(11) 0.0292(6) Uani 1 1 d . . .
H13A H 0.3582 0.735 0.4915 0.035 Uiso 1 1 calc R . .
H13B H 0.4814 0.6865 0.4415 0.035 Uiso 1 1 calc R . .
C14 C 0.3326(4) 0.8455(2) 0.42461(12) 0.0359(7) Uani 1 1 d . . .
H14A H 0.3261 0.8339 0.3846 0.043 Uiso 1 1 calc R . .
H14B H 0.4611 0.8903 0.4344 0.043 Uiso 1 1 calc R . .
C15 C 0.1502(5) 0.9228(2) 0.43863(13) 0.0441(8) Uani 1 1 d . . .
H15A H 0.1688 1.0025 0.4223 0.053 Uiso 1 1 calc R . .
H15B H 0.1558 0.9334 0.4787 0.053 Uiso 1 1 calc R . .
C16 C -0.0653(4) 0.8784(2) 0.42075(12) 0.0395(8) Uani 1 1 d . . .
H16A H -0.1633 0.9457 0.4234 0.047 Uiso 1 1 calc R . .
H16B H -0.1056 0.8164 0.4469 0.047 Uiso 1 1 calc R . .
C17 C -0.0908(4) 0.8263(2) 0.36309(11) 0.0382(7) Uani 1 1 d . . .
H17A H -0.2237 0.8553 0.3461 0.046 Uiso 1 1 calc R . .
H17B H 0.0209 0.8587 0.3415 0.046 Uiso 1 1 calc R . .
C18 C -0.0873(4) 0.6911(2) 0.35864(11) 0.0308(7) Uani 1 1 d . . .
H18A H -0.1237 0.6698 0.3202 0.037 Uiso 1 1 calc R . .
H18B H -0.1983 0.6593 0.3807 0.037 Uiso 1 1 calc R . .
C19 C 0.1130(4) 0.6256(2) 0.37610(10) 0.0252(6) Uani 1 1 d . . .
H19A H 0.2266 0.658 0.3551 0.03 Uiso 1 1 calc R . .
H19B H 0.097 0.5401 0.3666 0.03 Uiso 1 1 calc R . .
N1 N 0.2411(3) 0.51550(16) 0.45866(8) 0.0217(5) Uani 1 1 d . . .
H1A H 0.3603 0.4933 0.4435 0.033 Uiso 1 1 calc R . .
H1B H 0.1405 0.4609 0.45 0.033 Uiso 1 1 calc R . .
H1C H 0.2627 0.5194 0.4956 0.033 Uiso 1 1 calc R . .

loop_
_atom_site_aniso_label
_atom_site_aniso_U_11
_atom_site_aniso_U_22
_atom_site_aniso_U_33
_atom_site_aniso_U_23
_atom_site_aniso_U_13
_atom_site_aniso_U_12
C1 0.0181(13) 0.0160(12) 0.0206(13) -0.0030(10) -0.0020(10) 0.0006(9)
C2 0.0210(13) 0.0198(13) 0.0246(14) -0.0030(11) -0.0009(11) 0.0033(10)
C3 0.0194(13) 0.0233(13) 0.0258(14) -0.0021(12) 0.0010(11) -0.0010(10)
C4 0.0270(15) 0.0203(13) 0.0250(15) 0.0009(12) -0.0019(11) -0.0013(11)
C5 0.0190(14) 0.0277(14) 0.0282(15) -0.0039(12) -0.0055(11) 0.0036(10)
C6 0.0350(17) 0.0293(15) 0.0220(15) -0.0032(12) -0.0047(12) -0.0003(12)
C7 0.0234(14) 0.0341(15) 0.0251(15) -0.0079(13) 0.0063(11) -0.0038(11)
C8 0.0266(15) 0.0245(14) 0.0409(17) -0.0142(13) -0.0062(13) 0.0058(11)
C9 0.0279(15) 0.0149(13) 0.0368(16) -0.0009(12) -0.0052(12) -0.0017(10)
C10 0.0228(14) 0.0278(15) 0.0359(16) -0.0069(13) -0.0018(12) -0.0054(11)
C11 0.0214(14) 0.0193(13) 0.0232(14) 0.0021(11) 0.0056(11) -0.0042(10)
O1 0.0276(10) 0.0261(10) 0.0271(10) -0.0072(8) -0.0012(8) 0.0037(8)
O2 0.0213(10) 0.0309(10) 0.0330(11) -0.0051(9) -0.0057(8) 0.0004(8)
C12 0.0209(13) 0.0196(13) 0.0255(14) 0.0002(11) 0.0012(11) 0.0040(10)
C13 0.0253(15) 0.0248(14) 0.0372(17) -0.0009(13) 0.0000(12) -0.0005(11)
C14 0.0351(17) 0.0267(15) 0.0460(18) 0.0014(14) 0.0019(14) -0.0081(13)
C15 0.053(2) 0.0228(15) 0.057(2) -0.0031(15) 0.0009(16) 0.0029(14)
C16 0.0399(18) 0.0272(15) 0.051(2) -0.0014(14) 0.0003(15) 0.0131(13)
C17 0.0373(18) 0.0331(16) 0.0436(19) 0.0075(14) -0.0053(14) 0.0080(13)
C18 0.0296(16) 0.0312(15) 0.0311(16) 0.0035(13) -0.0022(12) 0.0020(12)
C19 0.0281(14) 0.0240(13) 0.0235(14) 0.0013(12) 0.0016(11) 0.0007(11)
N1 0.0236(12) 0.0193(11) 0.0217(12) -0.0017(9) -0.0016(9) 0.0020(9)

loop_
_atom_type_symbol
_atom_type_description
_atom_type_scat_dispersion_real
_atom_type_scat_dispersion_imag
_atom_type_scat_source
C C 0.0033 0.0016 'International Tables Vol C Tables 4.2.6.8 and 6.1.1.4'
H H 0 0 'International Tables Vol C Tables 4.2.6.8 and 6.1.1.4'
N N 0.0061 0.0033 'International Tables Vol C Tables 4.2.6.8 and 6.1.1.4'
O O 0.0106 0.006 'International Tables Vol C Tables 4.2.6.8 and 6.1.1.4'

loop_
_exptl_crystal_face_index_h
_exptl_crystal_face_index_k
_exptl_crystal_face_index_l
_exptl_crystal_face_perp_dist
0 0 1 0.027
0 0 -1 0.01
0 1 0 0.075
0 -1 0 0.042
1 0 0 0.212
-1 0 0 0.292

loop_
_geom_angle_atom_site_label_1
_geom_angle_atom_site_label_2
_geom_angle_atom_site_label_3
_geom_angle
_geom_angle_site_symmetry_1
_geom_angle_site_symmetry_3
_geom_angle_publ_flag
C3 C1 C11 109.40(19) . . ?
C3 C1 C2 109.1(2) . . ?
C11 C1 C2 113.45(19) . . ?
C3 C1 C4 108.51(19) . . ?
C11 C1 C4 107.93(19) . . ?
C2 C1 C4 108.33(19) . . ?
C5 C2 C1 110.19(19) . . ?
C5 C2 H2A 109.6 . . ?
C1 C2 H2A 109.6 . . ?
C5 C2 H2B 109.6 . . ?
C1 C2 H2B 109.6 . . ?
H2A C2 H2B 108.1 . . ?
C1 C3 C7 110.31(19) . . ?
C1 C3 H3A 109.6 . . ?
C7 C3 H3A 109.6 . . ?
C1 C3 H3B 109.6 . . ?
C7 C3 H3B 109.6 . . ?
H3A C3 H3B 108.1 . . ?
C9 C4 C1 110.2(2) . . ?
C9 C4 H4A 109.6 . . ?
C1 C4 H4A 109.6 . . ?
C9 C4 H4B 109.6 . . ?
C1 C4 H4B 109.6 . . ?
H4A C4 H4B 108.1 . . ?
C2 C5 C6 110.1(2) . . ?
C2 C5 C10 109.5(2) . . ?
C6 C5 C10 109.0(2) . . ?
C2 C5 H5 109.4 . . ?
C6 C5 H5 109.4 . . ?
C10 C5 H5 109.4 . . ?
C7 C6 C5 109.3(2) . . ?
C7 C6 H6A 109.8 . . ?
C5 C6 H6A 109.8 . . ?
C7 C6 H6B 109.8 . . ?
C5 C6 H6B 109.8 . . ?
H6A C6 H6B 108.3 . . ?
C8 C7 C6 109.6(2) . . ?
C8 C7 C3 109.5(2) . . ?
C6 C7 C3 109.4(2) . . ?
C8 C7 H7 109.4 . . ?
C6 C7 H7 109.4 . . ?
C3 C7 H7 109.4 . . ?
C9 C8 C7 109.4(2) . . ?
C9 C8 H8A 109.8 . . ?
C7 C8 H8A 109.8 . . ?
C9 C8 H8B 109.8 . . ?
C7 C8 H8B 109.8 . . ?
H8A C8 H8B 108.2 . . ?
C8 C9 C4 109.3(2) . . ?
C8 C9 C10 109.8(2) . . ?
C4 C9 C10 109.7(2) . . ?
C8 C9 H9 109.3 . . ?
C4 C9 H9 109.3 . . ?
C10 C9 H9 109.3 . . ?
C9 C10 C5 109.03(19) . . ?
C9 C10 H10A 109.9 . . ?
C5 C10 H10A 109.9 . . ?
C9 C10 H10B 109.9 . . ?
C5 C10 H10B 109.9 . . ?
H10A C10 H10B 108.3 . . ?
O2 C11 O1 123.4(2) . . ?
O2 C11 C1 117.4(2) . . ?
O1 C11 C1 119.2(2) . . ?
N1 C12 C13 107.51(18) . . ?
N1 C12 C19 109.43(18) . . ?
C13 C12 C19 115.1(2) . . ?
N1 C12 H12 108.2 . . ?
C13 C12 H12 108.2 . . ?
C19 C12 H12 108.2 . . ?
C14 C13 C12 116.3(2) . . ?
C14 C13 H13A 108.2 . . ?
C12 C13 H13A 108.2 . . ?
C14 C13 H13B 108.2 . . ?
C12 C13 H13B 108.2 . . ?
H13A C13 H13B 107.4 . . ?
C13 C14 C15 117.0(2) . . ?
C13 C14 H14A 108.1 . . ?
C15 C14 H14A 108.1 . . ?
C13 C14 H14B 108.1 . . ?
C15 C14 H14B 108.1 . . ?
H14A C14 H14B 107.3 . . ?
C14 C15 C16 117.4(2) . . ?
C14 C15 H15A 108 . . ?
C16 C15 H15A 108 . . ?
C14 C15 H15B 108 . . ?
C16 C15 H15B 108 . . ?
H15A C15 H15B 107.2 . . ?
C15 C16 C17 116.1(3) . . ?
C15 C16 H16A 108.3 . . ?
C17 C16 H16A 108.3 . . ?
C15 C16 H16B 108.3 . . ?
C17 C16 H16B 108.3 . . ?
H16A C16 H16B 107.4 . . ?
C18 C17 C16 116.4(2) . . ?
C18 C17 H17A 108.2 . . ?
C16 C17 H17A 108.2 . . ?
C18 C17 H17B 108.2 . . ?
C16 C17 H17B 108.2 . . ?
H17A C17 H17B 107.3 . . ?
C17 C18 C19 118.3(2) . . ?
C17 C18 H18A 107.7 . . ?
C19 C18 H18A 107.7 . . ?
C17 C18 H18B 107.7 . . ?
C19 C18 H18B 107.7 . . ?
H18A C18 H18B 107.1 . . ?
C18 C19 C12 114.1(2) . . ?
C18 C19 H19A 108.7 . . ?
C12 C19 H19A 108.7 . . ?
C18 C19 H19B 108.7 . . ?
C12 C19 H19B 108.7 . . ?
H19A C19 H19B 107.6 . . ?
C12 N1 H1A 109.5 . . ?
C12 N1 H1B 109.5 . . ?
H1A N1 H1B 109.5 . . ?
C12 N1 H1C 109.5 . . ?
H1A N1 H1C 109.5 . . ?
H1B N1 H1C 109.5 . . ?

loop_
_geom_bond_atom_site_label_1
_geom_bond_atom_site_label_2
_geom_bond_distance
_geom_bond_site_symmetry_2
_geom_bond_publ_flag
C1 C3 1.528(3) . ?
C1 C11 1.530(3) . ?
C1 C2 1.534(3) . ?
C1 C4 1.542(3) . ?
C2 C5 1.528(3) . ?
C2 H2A 0.99 . ?
C2 H2B 0.99 . ?
C3 C7 1.532(3) . ?
C3 H3A 0.99 . ?
C3 H3B 0.99 . ?
C4 C9 1.527(3) . ?
C4 H4A 0.99 . ?
C4 H4B 0.99 . ?
C5 C6 1.530(4) . ?
C5 C10 1.532(3) . ?
C5 H5 1 . ?
C6 C7 1.527(3) . ?
C6 H6A 0.99 . ?
C6 H6B 0.99 . ?
C7 C8 1.525(4) . ?
C7 H7 1 . ?
C8 C9 1.522(4) . ?
C8 H8A 0.99 . ?
C8 H8B 0.99 . ?
C9 C10 1.532(3) . ?
C9 H9 1 . ?
C10 H10A 0.99 . ?
C10 H10B 0.99 . ?
C11 O2 1.253(3) . ?
C11 O1 1.268(3) . ?
C12 N1 1.502(3) . ?
C12 C13 1.527(3) . ?
C12 C19 1.531(3) . ?
C12 H12 1 . ?
C13 C14 1.519(3) . ?
C13 H13A 0.99 . ?
C13 H13B 0.99 . ?
C14 C15 1.519(4) . ?
C14 H14A 0.99 . ?
C14 H14B 0.99 . ?
C15 C16 1.523(4) . ?
C15 H15A 0.99 . ?
C15 H15B 0.99 . ?
C16 C17 1.532(4) . ?
C16 H16A 0.99 . ?
C16 H16B 0.99 . ?
C17 C18 1.519(3) . ?
C17 H17A 0.99 . ?
C17 H17B 0.99 . ?
C18 C19 1.531(3) . ?
C18 H18A 0.99 . ?
C18 H18B 0.99 . ?
C19 H19A 0.99 . ?
C19 H19B 0.99 . ?
N1 H1A 0.91 . ?
N1 H1B 0.91 . ?
N1 H1C 0.91 . ?

loop_
_geom_hbond_atom_site_label_D
_geom_hbond_atom_site_label_H
_geom_hbond_atom_site_label_A
_geom_hbond_distance_DH
_geom_hbond_distance_HA
_geom_hbond_distance_DA
_geom_hbond_angle_DHA
_geom_hbond_site_symmetry_A
N1 H1A O1 0.91 1.88 2.769(3) 164 .
N1 H1B O2 0.91 1.83 2.735(2) 177 1_455
N1 H1C O1 0.91 1.89 2.787(2) 169 3_666

loop_
_geom_torsion_atom_site_label_1
_geom_torsion_atom_site_label_2
_geom_torsion_atom_site_label_3
_geom_torsion_atom_site_label_4
_geom_torsion
_geom_torsion_site_symmetry_1
_geom_torsion_site_symmetry_2
_geom_torsion_site_symmetry_3
_geom_torsion_site_symmetry_4
_geom_torsion_publ_flag
C3 C1 C2 C5 58.4(3) . . . . ?
C11 C1 C2 C5 -179.4(2) . . . . ?
C4 C1 C2 C5 -59.6(3) . . . . ?
C11 C1 C3 C7 176.22(19) . . . . ?
C2 C1 C3 C7 -59.1(3) . . . . ?
C4 C1 C3 C7 58.7(2) . . . . ?
C3 C1 C4 C9 -59.1(2) . . . . ?
C11 C1 C4 C9 -177.6(2) . . . . ?
C2 C1 C4 C9 59.2(3) . . . . ?
C1 C2 C5 C6 -59.1(3) . . . . ?
C1 C2 C5 C10 60.8(3) . . . . ?
C2 C5 C6 C7 59.5(3) . . . . ?
C10 C5 C6 C7 -60.6(2) . . . . ?
C5 C6 C7 C8 60.4(3) . . . . ?
C5 C6 C7 C3 -59.8(3) . . . . ?
C1 C3 C7 C8 -59.9(3) . . . . ?
C1 C3 C7 C6 60.2(3) . . . . ?
C6 C7 C8 C9 -59.8(3) . . . . ?
C3 C7 C8 C9 60.2(3) . . . . ?
C7 C8 C9 C4 -60.5(3) . . . . ?
C7 C8 C9 C10 59.9(3) . . . . ?
C1 C4 C9 C8 60.4(3) . . . . ?
C1 C4 C9 C10 -60.0(3) . . . . ?
C8 C9 C10 C5 -60.3(3) . . . . ?
C4 C9 C10 C5 59.8(3) . . . . ?
C2 C5 C10 C9 -60.0(3) . . . . ?
C6 C5 C10 C9 60.5(3) . . . . ?
C3 C1 C11 O2 -51.6(3) . . . . ?
C2 C1 C11 O2 -173.7(2) . . . . ?
C4 C1 C11 O2 66.3(3) . . . . ?
C3 C1 C11 O1 128.4(2) . . . . ?
C2 C1 C11 O1 6.4(3) . . . . ?
C4 C1 C11 O1 -113.7(2) . . . . ?
N1 C12 C13 C14 169.2(2) . . . . ?
C19 C12 C13 C14 47.0(3) . . . . ?
C12 C13 C14 C15 63.3(3) . . . . ?
C13 C14 C15 C16 -65.1(4) . . . . ?
C14 C15 C16 C17 -42.9(4) . . . . ?
C15 C16 C17 C18 99.6(3) . . . . ?
C16 C17 C18 C19 -65.0(3) . . . . ?
C17 C18 C19 C12 65.5(3) . . . . ?
N1 C12 C19 C18 135.5(2) . . . . ?
C13 C12 C19 C18 -103.3(3) . . . . ?
